data_7207366
loop_
_publ_author_name
'Chen, Min'
'Lu, Yi'
'Fan, Jian'
'Lv, Gao-Chao'
'Zhao, Yue'
'Zhang, Yan'
'Sun, Wei-Yin'

_publ_section_title
;
 High structural diversity controlled by temperature and induction agent
;
_journal_issue 6
_journal_name_full CrystEngComm
_journal_page_first 2015
_journal_paper_doi 10.1039/c1ce06456h
_journal_volume 14
_journal_year 2012
_chemical_formula_moiety 'C10 H7 N3 O5 Zn'
_chemical_formula_sum 'C10 H7 N3 O5 Zn'
_chemical_formula_weight 314.56
_chemical_name_systematic
;
?
;
_space_group_IT_number 14
_symmetry_cell_setting monoclinic
_symmetry_space_group_name_Hall '-P 2ybc'
_symmetry_space_group_name_H-M 'P 1 21/c 1'
_atom_sites_solution_hydrogens geom
_atom_sites_solution_primary direct
_atom_sites_solution_secondary difmap
_audit_creation_method SHELXL-97
_cell_angle_alpha 90.00
_cell_angle_beta 115.701(3)
_cell_angle_gamma 90.00
_cell_formula_units_Z 4
_cell_length_a 10.3253(18)
_cell_length_b 10.6116(17)
_cell_length_c 11.0121(19)
_cell_measurement_reflns_used 2152
_cell_measurement_temperature 293(2)
_cell_measurement_theta_max 27.86
_cell_measurement_theta_min 2.19
_cell_volume 1087.2(3)
_computing_structure_refinement 'SHELXL-97 (Sheldrick, 1997)'
_computing_structure_solution 'SHELXS-97 (Sheldrick, 1990)'
_diffrn_ambient_temperature 293(2)
_diffrn_measured_fraction_theta_full 0.997
_diffrn_measured_fraction_theta_max 0.997
_diffrn_measurement_device_type 'Bruker Smart Apex CCD'
_diffrn_measurement_method 'phi and omega scans'
_diffrn_radiation_monochromator graphite
_diffrn_radiation_source 'fine-focus sealed tube'
_diffrn_radiation_type MoK\a
_diffrn_radiation_wavelength 0.71073
_diffrn_reflns_av_R_equivalents 0.0579
_diffrn_reflns_av_sigmaI/netI 0.0521
_diffrn_reflns_limit_h_max 7
_diffrn_reflns_limit_h_min -12
_diffrn_reflns_limit_k_max 12
_diffrn_reflns_limit_k_min -12
_diffrn_reflns_limit_l_max 13
_diffrn_reflns_limit_l_min -12
_diffrn_reflns_number 5303
_diffrn_reflns_theta_full 25.01
_diffrn_reflns_theta_max 25.01
_diffrn_reflns_theta_min 2.81
_exptl_absorpt_coefficient_mu 2.281
_exptl_absorpt_correction_T_max 0.6337
_exptl_absorpt_correction_T_min 0.5676
_exptl_absorpt_correction_type multi-scan
_exptl_absorpt_process_details 'SADBAS (Bruker,2000)'
_exptl_crystal_colour colourless
_exptl_crystal_density_diffrn 1.922
_exptl_crystal_density_method 'not measured'
_exptl_crystal_description block
_exptl_crystal_F_000 632
_exptl_crystal_size_max 0.28
_exptl_crystal_size_mid 0.24
_exptl_crystal_size_min 0.22
_refine_diff_density_max 0.745
_refine_diff_density_min -0.461
_refine_diff_density_rms 0.111
_refine_ls_extinction_method none
_refine_ls_goodness_of_fit_ref 1.024
_refine_ls_hydrogen_treatment constr
_refine_ls_matrix_type full
_refine_ls_number_parameters 172
_refine_ls_number_reflns 1917
_refine_ls_number_restraints 0
_refine_ls_restrained_S_all 1.024
_refine_ls_R_factor_all 0.0429
_refine_ls_R_factor_gt 0.0374
_refine_ls_shift/su_max 0.001
_refine_ls_shift/su_mean 0.000
_refine_ls_structure_factor_coef Fsqd
_refine_ls_weighting_details 'calc w=1/[\s^2^(Fo^2^)+(0.0538P)^2^+0.0000P] where P=(Fo^2^+2Fc^2^)/3'
_refine_ls_weighting_scheme calc
_refine_ls_wR_factor_gt 0.0939
_refine_ls_wR_factor_ref 0.0967
_reflns_number_gt 1668
_reflns_number_total 1917
_reflns_threshold_expression >2sigma(I)
_cod_data_source_file c1ce06456h.txt
_cod_data_source_block 3
_cod_depositor_comments
;
The following automatic conversions were performed:

'_symmetry_cell_setting' value 'Monoclinic' changed to 'monoclinic'
according to /home/saulius/struct/CIF-dictionaries/cif_core.dic
dictionary named 'cif_core.dic' version 2.4.1 from 2010-06-29.

Automatic conversion script
Id: cif_fix_values 1715 2011-07-08 13:25:40Z adriana 
;
_cod_original_sg_symbol_Hall '-P 2ybc '
_cod_original_sg_symbol_H-M 'P2(1)/c '
_cod_database_code 7207366

loop_
_symmetry_equiv_pos_as_xyz
'x, y, z'
'-x, y+1/2, -z+1/2'
'-x, -y, -z'
'x, -y-1/2, z-1/2'

loop_
_atom_site_label
_atom_site_type_symbol
_atom_site_fract_x
_atom_site_fract_y
_atom_site_fract_z
_atom_site_U_iso_or_equiv
_atom_site_adp_type
_atom_site_occupancy
_atom_site_symmetry_multiplicity
_atom_site_calc_flag
_atom_site_refinement_flags
Zn1 Zn 0.80018(4) 0.61056(3) 1.17869(3) 0.02319(17) Uani 1 1 d .
C1 C 0.3743(4) 0.9004(3) 1.0738(3) 0.0218(8) Uani 1 1 d .
H1 H 0.4087 0.8979 1.1670 0.026 Uiso 1 1 calc R
C2 C 0.4456(3) 0.8322(3) 1.0139(3) 0.0224(7) Uani 1 1 d .
C3 C 0.3960(4) 0.8368(3) 0.8739(3) 0.0237(8) Uani 1 1 d .
H3 H 0.4427 0.7927 0.8315 0.028 Uiso 1 1 calc R
C4 C 0.2765(4) 0.9081(3) 0.8009(3) 0.0220(8) Uani 1 1 d .
C5 C 0.2044(4) 0.9754(3) 0.8598(3) 0.0214(7) Uani 1 1 d .
C6 C 0.2542(4) 0.9716(3) 0.9997(3) 0.0199(7) Uani 1 1 d .
C7 C 0.1525(4) 0.8280(3) 0.5617(3) 0.0243(8) Uani 1 1 d .
H7 H 0.1288 0.7482 0.5808 0.029 Uiso 1 1 calc R
H5 H 0.1237 1.0232 0.8072 0.029 Uiso 1 1 d R
C8 C 0.2360(4) 1.0162(3) 0.5863(3) 0.0287(8) Uani 1 1 d .
H8 H 0.2810 1.0917 0.6244 0.034 Uiso 1 1 calc R
C9 C 0.5747(4) 0.7557(3) 1.0983(4) 0.0278(8) Uani 1 1 d .
C10 C 0.1788(4) 1.0431(3) 1.0673(3) 0.0222(8) Uani 1 1 d .
N1 N 0.2240(3) 0.9161(2) 0.6551(2) 0.0203(6) Uani 1 1 d .
N2 N 0.1212(3) 0.8696(2) 0.4417(3) 0.0252(7) Uani 1 1 d .
N3 N 0.1744(3) 0.9909(2) 0.4565(3) 0.0251(7) Uani 1 1 d .
O1 O 0.6254(3) 0.7601(2) 1.2222(2) 0.0406(7) Uani 1 1 d .
O2 O 0.6291(3) 0.6889(2) 1.0367(2) 0.0371(7) Uani 1 1 d .
O3 O 0.2057(3) 1.0026(2) 1.1857(2) 0.0261(6) Uani 1 1 d .
O4 O 0.0997(3) 1.1325(2) 1.0120(2) 0.0278(6) Uani 1 1 d .
O5 O 0.9539(3) 0.7333(2) 1.2074(2) 0.0288(6) Uani 1 1 d .
H5A H 1.0046 0.7762 1.2771 0.035 Uiso 1 1 d R
H5B H 0.9378 0.7779 1.1382 0.035 Uiso 1 1 d R

loop_
_atom_site_aniso_label
_atom_site_aniso_U_11
_atom_site_aniso_U_22
_atom_site_aniso_U_33
_atom_site_aniso_U_23
_atom_site_aniso_U_13
_atom_site_aniso_U_12
Zn1 0.0323(3) 0.0238(3) 0.0141(2) 0.00193(15) 0.01066(19) 0.00272(17)
C1 0.0294(19) 0.0226(17) 0.0133(16) -0.0004(13) 0.0090(14) -0.0025(14)
C2 0.0257(18) 0.0215(16) 0.0187(16) -0.0008(14) 0.0084(14) -0.0015(14)
C3 0.0311(19) 0.0221(17) 0.0196(17) -0.0035(14) 0.0125(15) 0.0015(15)
C4 0.034(2) 0.0201(16) 0.0117(16) -0.0016(13) 0.0091(15) -0.0035(15)
C5 0.0275(18) 0.0188(16) 0.0176(16) 0.0017(13) 0.0095(14) 0.0017(14)
C6 0.0287(18) 0.0185(15) 0.0151(16) 0.0004(13) 0.0119(14) -0.0019(14)
C7 0.035(2) 0.0216(17) 0.0188(17) -0.0019(14) 0.0144(15) -0.0055(15)
C8 0.046(2) 0.0208(17) 0.0193(17) -0.0035(14) 0.0143(17) -0.0069(16)
C9 0.030(2) 0.0226(18) 0.029(2) 0.0017(15) 0.0118(16) -0.0005(15)
C10 0.0273(19) 0.0231(17) 0.0160(16) -0.0023(14) 0.0094(14) -0.0057(15)
N1 0.0300(16) 0.0219(14) 0.0098(13) 0.0001(11) 0.0093(12) 0.0007(12)
N2 0.0336(17) 0.0256(15) 0.0172(15) -0.0041(12) 0.0116(13) -0.0067(13)
N3 0.0389(18) 0.0235(15) 0.0135(13) -0.0013(11) 0.0119(13) -0.0051(13)
O1 0.0497(17) 0.0426(16) 0.0163(13) 0.0006(11) 0.0020(12) 0.0142(13)
O2 0.0421(16) 0.0452(16) 0.0238(13) 0.0031(12) 0.0141(12) 0.0197(13)
O3 0.0437(15) 0.0240(12) 0.0144(11) -0.0003(9) 0.0162(11) 0.0029(11)
O4 0.0367(14) 0.0288(13) 0.0206(12) 0.0036(10) 0.0149(11) 0.0100(11)
O5 0.0395(15) 0.0263(12) 0.0173(12) -0.0006(10) 0.0093(11) -0.0054(11)

loop_
_atom_type_symbol
_atom_type_description
_atom_type_scat_dispersion_real
_atom_type_scat_dispersion_imag
_atom_type_scat_source
C C 0.0033 0.0016 'International Tables Vol C Tables 4.2.6.8 and 6.1.1.4'
H H 0.0000 0.0000 'International Tables Vol C Tables 4.2.6.8 and 6.1.1.4'
N N 0.0061 0.0033 'International Tables Vol C Tables 4.2.6.8 and 6.1.1.4'
O O 0.0106 0.0060 'International Tables Vol C Tables 4.2.6.8 and 6.1.1.4'
Zn Zn 0.2839 1.4301 'International Tables Vol C Tables 4.2.6.8 and 6.1.1.4'

loop_
_geom_angle_atom_site_label_1
_geom_angle_atom_site_label_2
_geom_angle_atom_site_label_3
_geom_angle
_geom_angle_site_symmetry_1
_geom_angle_site_symmetry_3
O3 Zn1 O2 123.72(12) 2_647 .
O3 Zn1 O5 124.72(10) 2_647 .
O2 Zn1 O5 103.40(11) . .
O3 Zn1 N3 104.70(11) 2_647 2_646
O2 Zn1 N3 92.17(10) . 2_646
O5 Zn1 N3 100.22(11) . 2_646
C6 C1 C2 122.1(3) . .
C6 C1 H1 118.9 . .
C2 C1 H1 118.9 . .
C1 C2 C3 119.3(3) . .
C1 C2 C9 120.2(3) . .
C3 C2 C9 120.5(3) . .
C4 C3 C2 118.1(3) . .
C4 C3 H3 120.9 . .
C2 C3 H3 120.9 . .
C3 C4 C5 122.8(3) . .
C3 C4 N1 119.2(3) . .
C5 C4 N1 118.0(3) . .
C4 C5 C6 119.2(3) . .
C4 C5 H5 120.6 . .
C6 C5 H5 120.2 . .
C1 C6 C5 118.4(3) . .
C1 C6 C10 120.8(3) . .
C5 C6 C10 120.8(3) . .
N2 C7 N1 110.7(3) . .
N2 C7 H7 124.6 . .
N1 C7 H7 124.6 . .
N3 C8 N1 109.4(3) . .
N3 C8 H8 125.3 . .
N1 C8 H8 125.3 . .
O1 C9 O2 122.6(3) . .
O1 C9 C2 120.3(3) . .
O2 C9 C2 117.0(3) . .
O4 C10 O3 124.5(3) . .
O4 C10 C6 121.5(3) . .
O3 C10 C6 113.9(3) . .
C8 N1 C7 105.8(3) . .
C8 N1 C4 125.9(3) . .
C7 N1 C4 128.3(3) . .
C7 N2 N3 106.7(3) . .
C8 N3 N2 107.4(3) . .
C8 N3 Zn1 120.4(2) . 2_656
N2 N3 Zn1 131.1(2) . 2_656
C9 O2 Zn1 105.3(2) . .
C10 O3 Zn1 121.9(2) . 2_657
Zn1 O5 H5A 129.6 . .
Zn1 O5 H5B 113.2 . .
H5A O5 H5B 108.4 . .

loop_
_geom_bond_atom_site_label_1
_geom_bond_atom_site_label_2
_geom_bond_distance
_geom_bond_site_symmetry_2
Zn1 O3 1.903(2) 2_647
Zn1 O2 1.965(2) .
Zn1 O5 1.970(2) .
Zn1 N3 2.058(3) 2_646
C1 C6 1.378(5) .
C1 C2 1.386(5) .
C1 H1 0.9300 .
C2 C3 1.398(5) .
C2 C9 1.492(5) .
C3 C4 1.371(5) .
C3 H3 0.9300 .
C4 C5 1.379(5) .
C4 N1 1.457(4) .
C5 C6 1.397(4) .
C5 H5 0.9323 .
C6 C10 1.496(5) .
C7 N2 1.295(4) .
C7 N1 1.349(4) .
C7 H7 0.9300 .
C8 N3 1.315(4) .
C8 N1 1.342(4) .
C8 H8 0.9300 .
C9 O1 1.232(4) .
C9 O2 1.269(4) .
C10 O4 1.227(4) .
C10 O3 1.284(4) .
N2 N3 1.381(3) .
N3 Zn1 2.058(3) 2_656
O3 Zn1 1.903(2) 2_657
O5 H5A 0.8500 .
O5 H5B 0.8500 .

loop_
_geom_torsion_atom_site_label_1
_geom_torsion_atom_site_label_2
_geom_torsion_atom_site_label_3
_geom_torsion_atom_site_label_4
_geom_torsion
_geom_torsion_site_symmetry_1
_geom_torsion_site_symmetry_4
C6 C1 C2 C3 1.0(5) . .
C6 C1 C2 C9 -179.6(3) . .
C1 C2 C3 C4 -0.8(5) . .
C9 C2 C3 C4 179.8(3) . .
C2 C3 C4 C5 0.3(5) . .
C2 C3 C4 N1 179.0(3) . .
C3 C4 C5 C6 0.1(5) . .
N1 C4 C5 C6 -178.7(3) . .
C2 C1 C6 C5 -0.5(5) . .
C2 C1 C6 C10 179.4(3) . .
C4 C5 C6 C1 0.0(5) . .
C4 C5 C6 C10 -179.9(3) . .
C1 C2 C9 O1 -5.5(5) . .
C3 C2 C9 O1 173.9(3) . .
C1 C2 C9 O2 175.4(3) . .
C3 C2 C9 O2 -5.2(5) . .
C1 C6 C10 O4 159.3(3) . .
C5 C6 C10 O4 -20.8(5) . .
C1 C6 C10 O3 -20.3(4) . .
C5 C6 C10 O3 159.6(3) . .
N3 C8 N1 C7 0.2(4) . .
N3 C8 N1 C4 -178.9(3) . .
N2 C7 N1 C8 -0.1(4) . .
N2 C7 N1 C4 179.0(3) . .
C3 C4 N1 C8 -106.6(4) . .
C5 C4 N1 C8 72.2(5) . .
C3 C4 N1 C7 74.6(5) . .
C5 C4 N1 C7 -106.6(4) . .
N1 C7 N2 N3 -0.1(4) . .
N1 C8 N3 N2 -0.3(4) . .
N1 C8 N3 Zn1 -170.0(2) . 2_656
C7 N2 N3 C8 0.2(4) . .
C7 N2 N3 Zn1 168.4(3) . 2_656
O1 C9 O2 Zn1 -2.1(4) . .
C2 C9 O2 Zn1 177.0(2) . .
O3 Zn1 O2 C9 59.9(3) 2_647 .
O5 Zn1 O2 C9 -89.7(2) . .
N3 Zn1 O2 C9 169.2(2) 2_646 .
O4 C10 O3 Zn1 -28.1(5) . 2_657
C6 C10 O3 Zn1 151.4(2) . 2_657
